data_7061100
loop_
_publ_author_name
'Leitner, Zden\<ek'
'C\'isa\<rov\'a, Ivana'
'\<St\<epni\<cka, Petr'

_publ_section_title
;
 Coordination behaviour of a hybrid phosphinoguanidine ligand
;
_journal_issue 3
_journal_name_full 'New Journal of Chemistry'
_journal_page_first 1060
_journal_page_last 1071
_journal_paper_doi 10.1039/D1NJ05237C
_journal_volume 46
_journal_year 2022
_chemical_formula_moiety 'C25 H30 Cl2 N3 P Pt, 0.4(C H2 Cl2)'
_chemical_formula_sum 'C25.4 H30.8 Cl2.8 N3 P Pt'
_chemical_formula_weight 703.45
_space_group_crystal_system tetragonal
_space_group_IT_number 85
_space_group_name_Hall '-P 4a'
_space_group_name_H-M_alt 'P 4/n :2'
_atom_sites_solution_hydrogens mixed
_atom_sites_solution_primary direct
_atom_sites_solution_secondary difmap
_audit_creation_method SHELXL-2017/1
_audit_update_record
;
2021-11-30 deposited with the CCDC.	2021-12-02 downloaded from the CCDC.
;
_cell_angle_alpha 90
_cell_angle_beta 90
_cell_angle_gamma 90
_cell_formula_units_Z 8
_cell_length_a 25.1425(13)
_cell_length_b 25.1425(13)
_cell_length_c 8.4349(4)
_cell_measurement_reflns_used 9678
_cell_measurement_temperature 120(2)
_cell_measurement_theta_max 27.89
_cell_measurement_theta_min 2.56
_cell_volume 5332.1(5)
_computing_cell_refinement 'SAINT V8.38A (Bruker AXS Inc., 2017)'
_computing_data_collection 'Bruker Instrument Service vV6.2.10'
_computing_data_reduction 'SAINT V8.38A (Bruker AXS Inc., 2017)'
_computing_molecular_graphics 'PLATON (Spek, 2017)'
_computing_publication_material 'PLATON (Spek, 2017)'
_computing_structure_refinement 'SHELXL-2017/1 (Sheldrick, 2017)'
_computing_structure_solution 'SHELXT 2014/5 (Sheldrick, 2014)'
_diffrn_ambient_temperature 120(2)
_diffrn_measured_fraction_theta_full 0.999
_diffrn_measured_fraction_theta_max 0.995
_diffrn_measurement_device_type 'Bruker D8 VENTURE Kappa Duo PHOTON 100 CMOS'
_diffrn_measurement_method '\f and \w scans'
_diffrn_radiation_monochromator 'Quazar Mo multilayer optic'
_diffrn_radiation_source 'I\mS micro-focus sealed tube'
_diffrn_radiation_type MoK\a
_diffrn_radiation_wavelength 0.71073
_diffrn_reflns_av_R_equivalents 0.0236
_diffrn_reflns_av_unetI/netI 0.0130
_diffrn_reflns_Laue_measured_fraction_full 0.999
_diffrn_reflns_Laue_measured_fraction_max 0.995
_diffrn_reflns_limit_h_max 31
_diffrn_reflns_limit_h_min -33
_diffrn_reflns_limit_k_max 33
_diffrn_reflns_limit_k_min -33
_diffrn_reflns_limit_l_max 11
_diffrn_reflns_limit_l_min -10
_diffrn_reflns_number 57467
_diffrn_reflns_point_group_measured_fraction_full 0.999
_diffrn_reflns_point_group_measured_fraction_max 0.995
_diffrn_reflns_theta_full 25.242
_diffrn_reflns_theta_max 27.913
_diffrn_reflns_theta_min 2.291
_exptl_absorpt_coefficient_mu 5.623
_exptl_absorpt_correction_T_max 0.55
_exptl_absorpt_correction_T_min 0.40
_exptl_absorpt_correction_type multi-scan
_exptl_absorpt_process_details 'SADABS-2016/2 - Bruker AXS'
_exptl_crystal_colour yellow
_exptl_crystal_density_diffrn 1.753
_exptl_crystal_description prism
_exptl_crystal_F_000 2758
_exptl_crystal_size_max 0.31
_exptl_crystal_size_mid 0.13
_exptl_crystal_size_min 0.12
_refine_diff_density_max 1.773
_refine_diff_density_min -1.336
_refine_diff_density_rms 0.142
_refine_ls_extinction_method none
_refine_ls_goodness_of_fit_ref 1.289
_refine_ls_hydrogen_treatment constr
_refine_ls_matrix_type full
_refine_ls_number_parameters 293
_refine_ls_number_reflns 6354
_refine_ls_number_restraints 0
_refine_ls_restrained_S_all 1.289
_refine_ls_R_factor_all 0.0347
_refine_ls_R_factor_gt 0.0328
_refine_ls_shift/su_max 0.003
_refine_ls_shift/su_mean 0.000
_refine_ls_structure_factor_coef Fsqd
_refine_ls_weighting_details 'w=1/[\s^2^(Fo^2^)+(0.0087P)^2^+38.6670P] where P=(Fo^2^+2Fc^2^)/3'
_refine_ls_weighting_scheme calc
_refine_ls_wR_factor_gt 0.0719
_refine_ls_wR_factor_ref 0.0725
_reflns_Friedel_coverage 0.000
_reflns_number_gt 6032
_reflns_number_total 6354
_reflns_threshold_expression 'I > 2\s(I)'
_cod_data_source_file d1nj05237c2.cif
_cod_data_source_block zl32b_sq
_cod_depositor_comments 'Adding full bibliography for 7061094--7061104.cif.'
_cod_original_cell_volume 5332.1(6)
_cod_original_sg_symbol_H-M 'P 4/n'
_cod_original_formula_sum 'C25.40 H30.80 Cl2.80 N3 P Pt'
_cod_database_code 7061100
_shelx_space_group_comment
;
The symmetry employed for this shelxl refinement is uniquely defined
by the following loop, which should always be used as a source of
symmetry information in preference to the above space-group names.
They are only intended as comments.
;
_shelx_estimated_absorpt_t_min 0.275
_shelx_estimated_absorpt_t_max 0.552

loop_
_space_group_symop_operation_xyz
'x, y, z'
'-x+1/2, -y+1/2, z'
'-y+1/2, x, z'
'y, -x+1/2, z'
'-x, -y, -z'
'x-1/2, y-1/2, -z'
'y-1/2, -x, -z'
'-y, x-1/2, -z'

loop_
_atom_site_label
_atom_site_type_symbol
_atom_site_fract_x
_atom_site_fract_y
_atom_site_fract_z
_atom_site_U_iso_or_equiv
_atom_site_adp_type
_atom_site_occupancy
_atom_site_site_symmetry_order
_atom_site_calc_flag
_atom_site_refinement_flags_posn
_atom_site_refinement_flags_adp
_atom_site_refinement_flags_occupancy
_atom_site_disorder_assembly
_atom_site_disorder_group
Pt1 Pt 0.19715(2) 0.55002(2) 0.41575(2) 0.01178(5) Uani 1 1 d . . . . .
Cl1 Cl 0.22287(4) 0.63711(4) 0.34657(15) 0.0200(2) Uani 1 1 d . . . . .
Cl2 Cl 0.11966(4) 0.55790(4) 0.26940(13) 0.0172(2) Uani 1 1 d . . . . .
P1 P 0.17665(4) 0.47050(4) 0.50381(14) 0.0123(2) Uani 1 1 d . . . . .
N1 N 0.26527(14) 0.53896(15) 0.5407(5) 0.0149(7) Uani 1 1 d . . . . .
N2 N 0.29572(15) 0.61293(16) 0.6846(5) 0.0192(8) Uani 1 1 d . . . . .
H2 H 0.318751 0.639519 0.674999 0.023 Uiso 1 1 d R U . . .
N3 N 0.34294(15) 0.58503(16) 0.4671(5) 0.0212(9) Uani 1 1 d . . . . .
H3N H 0.371022 0.608762 0.499729 0.025 Uiso 1 1 d R U . . .
C1 C 0.30150(16) 0.58045(17) 0.5636(5) 0.0133(8) Uani 1 1 d . . . . .
C2 C 0.27407(17) 0.49209(17) 0.6211(5) 0.0127(8) Uani 1 1 d . . . . .
C3 C 0.23490(16) 0.45207(17) 0.6139(5) 0.0137(8) Uani 1 1 d . . . . .
C4 C 0.24266(19) 0.4031(2) 0.6865(6) 0.0222(10) Uani 1 1 d . . . . .
H4 H 0.215969 0.376454 0.678567 0.027 Uiso 1 1 calc R U . . .
C5 C 0.2887(2) 0.3926(2) 0.7703(6) 0.0246(11) Uani 1 1 d . . . . .
H5 H 0.294350 0.358853 0.818174 0.030 Uiso 1 1 calc R U . . .
C6 C 0.32662(18) 0.4326(2) 0.7827(6) 0.0220(10) Uani 1 1 d . . . . .
H6 H 0.357939 0.425982 0.842606 0.026 Uiso 1 1 calc R U . . .
C7 C 0.32036(18) 0.48115(19) 0.7116(6) 0.0187(9) Uani 1 1 d . . . . .
H7 H 0.347085 0.507595 0.723001 0.022 Uiso 1 1 calc R U . . .
C8 C 0.12069(17) 0.46768(17) 0.6399(6) 0.0155(9) Uani 1 1 d . . . . .
C9 C 0.06943(18) 0.46398(18) 0.5774(6) 0.0190(9) Uani 1 1 d . . . . .
H9 H 0.064236 0.462619 0.465915 0.023 Uiso 1 1 calc R U . . .
C10 C 0.02574(18) 0.46230(18) 0.6800(7) 0.0217(10) Uani 1 1 d . . . . .
H10 H -0.009144 0.459091 0.637760 0.026 Uiso 1 1 calc R U . . .
C11 C 0.0329(2) 0.46526(19) 0.8425(7) 0.0247(11) Uani 1 1 d . . . . .
H11 H 0.003098 0.463530 0.911551 0.030 Uiso 1 1 calc R U . . .
C12 C 0.0841(2) 0.47079(19) 0.9044(6) 0.0247(10) Uani 1 1 d . . . . .
H12 H 0.089155 0.473701 1.015669 0.030 Uiso 1 1 calc R U . . .
C13 C 0.12772(19) 0.47203(18) 0.8025(6) 0.0197(9) Uani 1 1 d . . . . .
H13 H 0.162535 0.475887 0.844717 0.024 Uiso 1 1 calc R U . . .
C14 C 0.16543(17) 0.41729(18) 0.3642(6) 0.0176(9) Uani 1 1 d . . . . .
C15 C 0.1859(2) 0.4212(2) 0.2123(6) 0.0227(10) Uani 1 1 d . . . . .
H15 H 0.201618 0.453455 0.177282 0.027 Uiso 1 1 calc R U . . .
C16 C 0.1833(2) 0.3775(2) 0.1110(7) 0.0333(13) Uani 1 1 d . . . . .
H16 H 0.197854 0.379960 0.007273 0.040 Uiso 1 1 calc R U . . .
C17 C 0.1598(3) 0.3310(2) 0.1599(7) 0.0382(14) Uani 1 1 d . . . . .
H17 H 0.158258 0.301392 0.090007 0.046 Uiso 1 1 calc R U . . .
C18 C 0.1385(3) 0.3270(2) 0.3104(8) 0.0360(14) Uani 1 1 d . . . . .
H18 H 0.122152 0.294866 0.343624 0.043 Uiso 1 1 calc R U . . .
C19 C 0.1410(2) 0.3698(2) 0.4123(7) 0.0263(11) Uani 1 1 d . . . . .
H19 H 0.126214 0.367031 0.515581 0.032 Uiso 1 1 calc R U . . .
C20 C 0.2489(2) 0.6156(2) 0.7877(6) 0.0241(10) Uani 1 1 d . . . . .
H20 H 0.218089 0.598222 0.733371 0.029 Uiso 1 1 calc R U . . .
C21 C 0.2362(2) 0.6742(2) 0.8157(8) 0.0377(14) Uani 1 1 d . . . . .
H21A H 0.267635 0.692102 0.859229 0.057 Uiso 1 1 calc R U . . .
H21B H 0.206668 0.677229 0.890931 0.057 Uiso 1 1 calc R U . . .
H21C H 0.226260 0.690933 0.715098 0.057 Uiso 1 1 calc R U . . .
C22 C 0.2587(4) 0.5888(3) 0.9401(9) 0.056(2) Uani 1 1 d . . . . .
H22A H 0.257446 0.550223 0.925017 0.085 Uiso 1 1 calc R U . . .
H22B H 0.231357 0.599477 1.016640 0.085 Uiso 1 1 calc R U . . .
H22C H 0.293826 0.599052 0.980273 0.085 Uiso 1 1 calc R U . . .
C23 C 0.34875(19) 0.55895(18) 0.3111(6) 0.0194(9) Uani 1 1 d . . . . .
H23 H 0.312747 0.553958 0.263024 0.023 Uiso 1 1 calc R U . . .
C24 C 0.3808(3) 0.5948(2) 0.2077(8) 0.0369(14) Uani 1 1 d . . . . .
H24A H 0.362346 0.628878 0.195696 0.055 Uiso 1 1 calc R U . . .
H24B H 0.385349 0.578270 0.103292 0.055 Uiso 1 1 calc R U . . .
H24C H 0.415734 0.600731 0.255972 0.055 Uiso 1 1 calc R U . . .
C25 C 0.3758(4) 0.5052(3) 0.3262(8) 0.054(2) Uani 1 1 d . . . . .
H25A H 0.411423 0.509921 0.371148 0.081 Uiso 1 1 calc R U . . .
H25B H 0.378656 0.488709 0.221284 0.081 Uiso 1 1 calc R U . . .
H25C H 0.354734 0.482207 0.396030 0.081 Uiso 1 1 calc R U . . .

loop_
_atom_site_aniso_label
_atom_site_aniso_U_11
_atom_site_aniso_U_22
_atom_site_aniso_U_33
_atom_site_aniso_U_23
_atom_site_aniso_U_13
_atom_site_aniso_U_12
Pt1 0.00865(8) 0.01144(8) 0.01526(8) -0.00095(6) -0.00112(6) -0.00012(5)
Cl1 0.0151(5) 0.0129(5) 0.0320(6) 0.0041(4) -0.0021(4) -0.0006(4)
Cl2 0.0112(4) 0.0183(5) 0.0222(5) -0.0017(4) -0.0072(4) 0.0011(4)
P1 0.0091(5) 0.0115(5) 0.0161(5) -0.0007(4) -0.0002(4) -0.0010(4)
N1 0.0107(16) 0.0149(17) 0.0192(19) -0.0016(14) -0.0045(14) -0.0009(13)
N2 0.0131(17) 0.0189(19) 0.026(2) -0.0060(16) 0.0002(16) -0.0039(14)
N3 0.0110(17) 0.024(2) 0.029(2) -0.0062(17) 0.0033(16) -0.0075(15)
C1 0.0095(18) 0.0146(19) 0.016(2) -0.0015(16) -0.0037(16) -0.0007(15)
C2 0.0126(19) 0.0135(19) 0.012(2) -0.0015(15) -0.0012(15) 0.0030(15)
C3 0.0109(18) 0.018(2) 0.013(2) 0.0000(16) 0.0012(15) 0.0011(15)
C4 0.017(2) 0.023(2) 0.027(3) 0.008(2) -0.0012(19) -0.0007(18)
C5 0.023(2) 0.024(2) 0.027(3) 0.013(2) -0.001(2) 0.0046(19)
C6 0.014(2) 0.030(3) 0.022(2) 0.007(2) -0.0002(18) 0.0048(18)
C7 0.013(2) 0.022(2) 0.021(2) -0.0002(18) -0.0044(17) 0.0013(17)
C8 0.0106(19) 0.0112(19) 0.025(2) -0.0001(17) 0.0040(17) -0.0018(15)
C9 0.015(2) 0.017(2) 0.025(2) 0.0002(19) -0.0001(19) -0.0002(16)
C10 0.011(2) 0.016(2) 0.037(3) 0.001(2) 0.004(2) 0.0007(16)
C11 0.027(2) 0.015(2) 0.032(3) -0.001(2) 0.013(2) 0.0026(18)
C12 0.033(3) 0.020(2) 0.021(2) -0.0030(19) 0.007(2) 0.000(2)
C13 0.018(2) 0.015(2) 0.026(2) -0.0051(18) 0.0008(19) 0.0013(17)
C14 0.0128(19) 0.017(2) 0.023(2) -0.0042(18) -0.0058(17) -0.0004(16)
C15 0.027(2) 0.019(2) 0.022(2) -0.0027(19) -0.001(2) 0.0024(19)
C16 0.042(3) 0.036(3) 0.022(3) -0.008(2) 0.002(2) 0.005(2)
C17 0.060(4) 0.024(3) 0.030(3) -0.014(2) -0.004(3) -0.001(3)
C18 0.049(4) 0.019(2) 0.040(3) -0.007(2) 0.003(3) -0.008(2)
C19 0.034(3) 0.020(2) 0.024(3) -0.004(2) 0.007(2) -0.007(2)
C20 0.021(2) 0.027(3) 0.024(3) -0.010(2) 0.005(2) -0.0044(19)
C21 0.027(3) 0.035(3) 0.051(4) -0.015(3) 0.007(3) 0.005(2)
C22 0.093(6) 0.038(4) 0.038(4) 0.015(3) 0.023(4) 0.013(4)
C23 0.018(2) 0.018(2) 0.023(2) 0.0005(18) 0.0001(18) -0.0001(17)
C24 0.041(3) 0.031(3) 0.039(3) 0.001(3) 0.016(3) -0.009(2)
C25 0.093(6) 0.031(3) 0.037(4) 0.009(3) 0.021(4) 0.031(4)

loop_
_atom_type_symbol
_atom_type_description
_atom_type_scat_dispersion_real
_atom_type_scat_dispersion_imag
_atom_type_scat_source
C C 0.0033 0.0016 'International Tables Vol C Tables 4.2.6.8 and 6.1.1.4'
H H 0.0000 0.0000 'International Tables Vol C Tables 4.2.6.8 and 6.1.1.4'
Cl Cl 0.1484 0.1585 'International Tables Vol C Tables 4.2.6.8 and 6.1.1.4'
N N 0.0061 0.0033 'International Tables Vol C Tables 4.2.6.8 and 6.1.1.4'
P P 0.1023 0.0942 'International Tables Vol C Tables 4.2.6.8 and 6.1.1.4'
Pt Pt -1.7033 8.3905 'International Tables Vol C Tables 4.2.6.8 and 6.1.1.4'

loop_
_geom_angle_atom_site_label_1
_geom_angle_atom_site_label_2
_geom_angle_atom_site_label_3
_geom_angle
_geom_angle_site_symmetry_1
_geom_angle_site_symmetry_3
_geom_angle_publ_flag
N1 Pt1 P1 84.13(11) . . ?
N1 Pt1 Cl2 176.94(11) . . ?
P1 Pt1 Cl2 93.48(4) . . ?
N1 Pt1 Cl1 91.39(11) . . ?
P1 Pt1 Cl1 174.23(4) . . ?
Cl2 Pt1 Cl1 91.11(4) . . ?
C3 P1 C14 105.9(2) . . ?
C3 P1 C8 107.2(2) . . ?
C14 P1 C8 105.2(2) . . ?
C3 P1 Pt1 102.63(15) . . ?
C14 P1 Pt1 119.42(17) . . ?
C8 P1 Pt1 115.55(14) . . ?
C2 N1 C1 117.8(4) . . ?
C2 N1 Pt1 120.5(3) . . ?
C1 N1 Pt1 121.3(3) . . ?
C1 N2 C20 125.3(4) . . ?
C1 N2 H2 108.9 . . ?
C20 N2 H2 123.0 . . ?
C1 N3 C23 125.8(4) . . ?
C1 N3 H3N 116.9 . . ?
C23 N3 H3N 117.2 . . ?
N2 C1 N3 120.6(4) . . ?
N2 C1 N1 119.9(4) . . ?
N3 C1 N1 119.4(4) . . ?
N1 C2 C3 118.5(4) . . ?
N1 C2 C7 124.2(4) . . ?
C3 C2 C7 117.3(4) . . ?
C4 C3 C2 121.1(4) . . ?
C4 C3 P1 124.9(3) . . ?
C2 C3 P1 114.1(3) . . ?
C5 C4 C3 120.8(5) . . ?
C5 C4 H4 119.6 . . ?
C3 C4 H4 119.6 . . ?
C4 C5 C6 118.4(5) . . ?
C4 C5 H5 120.8 . . ?
C6 C5 H5 120.8 . . ?
C7 C6 C5 122.2(4) . . ?
C7 C6 H6 118.9 . . ?
C5 C6 H6 118.9 . . ?
C6 C7 C2 120.2(4) . . ?
C6 C7 H7 119.9 . . ?
C2 C7 H7 119.9 . . ?
C13 C8 C9 119.8(4) . . ?
C13 C8 P1 121.5(3) . . ?
C9 C8 P1 118.6(4) . . ?
C8 C9 C10 119.6(5) . . ?
C8 C9 H9 120.2 . . ?
C10 C9 H9 120.2 . . ?
C11 C10 C9 120.6(5) . . ?
C11 C10 H10 119.7 . . ?
C9 C10 H10 119.7 . . ?
C10 C11 C12 119.7(5) . . ?
C10 C11 H11 120.1 . . ?
C12 C11 H11 120.1 . . ?
C13 C12 C11 119.8(5) . . ?
C13 C12 H12 120.1 . . ?
C11 C12 H12 120.1 . . ?
C8 C13 C12 120.5(5) . . ?
C8 C13 H13 119.8 . . ?
C12 C13 H13 119.8 . . ?
C15 C14 C19 119.3(4) . . ?
C15 C14 P1 119.6(4) . . ?
C19 C14 P1 120.7(4) . . ?
C14 C15 C16 119.7(5) . . ?
C14 C15 H15 120.2 . . ?
C16 C15 H15 120.2 . . ?
C17 C16 C15 120.5(5) . . ?
C17 C16 H16 119.8 . . ?
C15 C16 H16 119.8 . . ?
C16 C17 C18 120.2(5) . . ?
C16 C17 H17 119.9 . . ?
C18 C17 H17 119.9 . . ?
C19 C18 C17 120.0(5) . . ?
C19 C18 H18 120.0 . . ?
C17 C18 H18 120.0 . . ?
C18 C19 C14 120.2(5) . . ?
C18 C19 H19 119.9 . . ?
C14 C19 H19 119.9 . . ?
N2 C20 C22 111.3(5) . . ?
N2 C20 C21 107.7(4) . . ?
C22 C20 C21 109.9(5) . . ?
N2 C20 H20 109.3 . . ?
C22 C20 H20 109.3 . . ?
C21 C20 H20 109.3 . . ?
C20 C21 H21A 109.5 . . ?
C20 C21 H21B 109.5 . . ?
H21A C21 H21B 109.5 . . ?
C20 C21 H21C 109.5 . . ?
H21A C21 H21C 109.5 . . ?
H21B C21 H21C 109.5 . . ?
C20 C22 H22A 109.5 . . ?
C20 C22 H22B 109.5 . . ?
H22A C22 H22B 109.5 . . ?
C20 C22 H22C 109.5 . . ?
H22A C22 H22C 109.5 . . ?
H22B C22 H22C 109.5 . . ?
N3 C23 C24 107.9(4) . . ?
N3 C23 C25 111.4(5) . . ?
C24 C23 C25 110.2(5) . . ?
N3 C23 H23 109.1 . . ?
C24 C23 H23 109.1 . . ?
C25 C23 H23 109.1 . . ?
C23 C24 H24A 109.5 . . ?
C23 C24 H24B 109.5 . . ?
H24A C24 H24B 109.5 . . ?
C23 C24 H24C 109.5 . . ?
H24A C24 H24C 109.5 . . ?
H24B C24 H24C 109.5 . . ?
C23 C25 H25A 109.5 . . ?
C23 C25 H25B 109.5 . . ?
H25A C25 H25B 109.5 . . ?
C23 C25 H25C 109.5 . . ?
H25A C25 H25C 109.5 . . ?
H25B C25 H25C 109.5 . . ?

loop_
_geom_bond_atom_site_label_1
_geom_bond_atom_site_label_2
_geom_bond_distance
_geom_bond_site_symmetry_2
_geom_bond_publ_flag
Pt1 N1 2.030(4) . ?
Pt1 P1 2.1943(11) . ?
Pt1 Cl2 2.3151(10) . ?
Pt1 Cl1 2.3565(11) . ?
P1 C3 1.795(4) . ?
P1 C14 1.804(5) . ?
P1 C8 1.817(5) . ?
N1 C2 1.377(6) . ?
N1 C1 1.398(5) . ?
N2 C1 1.316(6) . ?
N2 C20 1.465(6) . ?
N2 H2 0.8882 . ?
N3 C1 1.327(6) . ?
N3 C23 1.477(6) . ?
N3 H3N 0.9646 . ?
C2 C3 1.409(6) . ?
C2 C7 1.419(6) . ?
C3 C4 1.390(6) . ?
C4 C5 1.382(7) . ?
C4 H4 0.9500 . ?
C5 C6 1.389(7) . ?
C5 H5 0.9500 . ?
C6 C7 1.370(7) . ?
C6 H6 0.9500 . ?
C7 H7 0.9500 . ?
C8 C13 1.387(7) . ?
C8 C9 1.396(6) . ?
C9 C10 1.399(7) . ?
C9 H9 0.9500 . ?
C10 C11 1.385(8) . ?
C10 H10 0.9500 . ?
C11 C12 1.396(8) . ?
C11 H11 0.9500 . ?
C12 C13 1.394(7) . ?
C12 H12 0.9500 . ?
C13 H13 0.9500 . ?
C14 C15 1.384(7) . ?
C14 C19 1.403(7) . ?
C15 C16 1.392(7) . ?
C15 H15 0.9500 . ?
C16 C17 1.374(9) . ?
C16 H16 0.9500 . ?
C17 C18 1.381(9) . ?
C17 H17 0.9500 . ?
C18 C19 1.377(7) . ?
C18 H18 0.9500 . ?
C19 H19 0.9500 . ?
C20 C22 1.472(8) . ?
C20 C21 1.527(7) . ?
C20 H20 1.0000 . ?
C21 H21A 0.9800 . ?
C21 H21B 0.9800 . ?
C21 H21C 0.9800 . ?
C22 H22A 0.9800 . ?
C22 H22B 0.9800 . ?
C22 H22C 0.9800 . ?
C23 C24 1.491(7) . ?
C23 C25 1.519(7) . ?
C23 H23 1.0000 . ?
C24 H24A 0.9800 . ?
C24 H24B 0.9800 . ?
C24 H24C 0.9800 . ?
C25 H25A 0.9800 . ?
C25 H25B 0.9800 . ?
C25 H25C 0.9800 . ?
